data_2200361
loop_
_publ_author_name
'Zhao, Yingjun'
'Su, Weiping'
'Cao, Rong'
'Hong, Maochun'

_publ_section_title
;
 Bis(quinoxaline-2,3-dithiolato-<i>S</i>,<i>S</i>')nickel(II)
;
_journal_issue 6
_journal_name_full 'Acta Crystallographica Section E'
_journal_page_first m229
_journal_page_last m230
_journal_paper_doi 10.1107/S1600536801007152
_journal_volume 57
_journal_year 2001
_chemical_formula_iupac '[Ni (C8 H4 N2 S2)2]'
_chemical_formula_moiety 'C16 H8 N4 Ni S4'
_chemical_formula_sum 'C16 H8 N4 Ni S4'
_chemical_formula_weight 443.23
_chemical_name_systematic
;
Bis(quinoxaline-2,3-dithiolato-S,S')nickel(II)
;
_space_group_IT_number 14
_symmetry_cell_setting monoclinic
_symmetry_space_group_name_Hall '-P 2ybc'
_symmetry_space_group_name_H-M 'P 1 21/c 1'
_audit_creation_method SHELXL97
_cell_angle_alpha 90.00
_cell_angle_beta 90.205(2)
_cell_angle_gamma 90.00
_cell_formula_units_Z 2
_cell_length_a 6.6528(2)
_cell_length_b 5.7251(2)
_cell_length_c 20.9637(8)
_cell_measurement_reflns_used 1378
_cell_measurement_temperature 293(2)
_cell_measurement_theta_max 25.01
_cell_measurement_theta_min 1.94
_cell_volume 798.46(5)
_computing_cell_refinement SMART
_computing_data_collection 'SMART (Siemens, 1994)'
_computing_data_reduction 'SAINT (Siemens, 1994)'
_computing_molecular_graphics SHELXL97
_computing_publication_material SHELXL97
_computing_structure_refinement SHELXL97
_computing_structure_solution 'SHELXL97 (Sheldrick, 1997)'
_diffrn_ambient_temperature 293(2)
_diffrn_measured_fraction_theta_full .981
_diffrn_measured_fraction_theta_max .981
_diffrn_measurement_device_type 'Smart CCD'
_diffrn_measurement_method \w
_diffrn_radiation_monochromator graphite
_diffrn_radiation_source 'fine-focus sealed tube'
_diffrn_radiation_type MoK\a
_diffrn_radiation_wavelength .71073
_diffrn_reflns_av_R_equivalents .0374
_diffrn_reflns_av_sigmaI/netI .0728
_diffrn_reflns_limit_h_max 4
_diffrn_reflns_limit_h_min -7
_diffrn_reflns_limit_k_max 3
_diffrn_reflns_limit_k_min -6
_diffrn_reflns_limit_l_max 24
_diffrn_reflns_limit_l_min -22
_diffrn_reflns_number 2114
_diffrn_reflns_theta_full 25.01
_diffrn_reflns_theta_max 25.01
_diffrn_reflns_theta_min 1.94
_diffrn_standards_decay_% 0
_diffrn_standards_interval_count 0
_diffrn_standards_interval_time 0
_diffrn_standards_number 0
_exptl_absorpt_coefficient_mu 1.745
_exptl_absorpt_correction_T_max .794
_exptl_absorpt_correction_T_min .492
_exptl_absorpt_correction_type empirical
_exptl_absorpt_process_details 'SHELXTL (Siemens,1994)'
_exptl_crystal_colour Black
_exptl_crystal_density_diffrn 1.843
_exptl_crystal_density_method 'not measured'
_exptl_crystal_description Sheet
_exptl_crystal_F_000 448
_exptl_crystal_size_max .24
_exptl_crystal_size_mid .18
_exptl_crystal_size_min .08
_refine_diff_density_max .892
_refine_diff_density_min -.650
_refine_ls_extinction_method none
_refine_ls_goodness_of_fit_ref 1.048
_refine_ls_hydrogen_treatment constr
_refine_ls_matrix_type full
_refine_ls_number_parameters 115
_refine_ls_number_reflns 1378
_refine_ls_number_restraints 0
_refine_ls_restrained_S_all 1.048
_refine_ls_R_factor_all .0855
_refine_ls_R_factor_gt .0591
_refine_ls_shift/su_max <0.001
_refine_ls_shift/su_mean .000
_refine_ls_structure_factor_coef Fsqd
_refine_ls_weighting_details 'calc w = 1/[\s^2^(Fo^2^)+(0.0965P)^2^] where P = (Fo^2^+2Fc^2^)/3'
_refine_ls_weighting_scheme calc
_refine_ls_wR_factor_ref .1633
_reflns_number_gt 1022
_reflns_number_total 1378
_reflns_threshold_expression I>2\s(I)
_cod_data_source_file wn6018.cif
_cod_data_source_block I
_cod_depositor_comments
;
The following automatic conversions were performed:
'_symmetry_cell_setting' value 'Monoclinic' changed to 'monoclinic'
according to '/home/saulius/struct/CIF-dictionaries/cif_core.dic'
dictionary named 'cif_core.dic' version 2.4.1 from 2010-06-29.

Automatic conversion script
Id: cif_fix_enum 1527 2010-12-29 10:47:43Z saulius 

The following automatic conversions were performed:

'_symmetry_cell_setting' value 'Monoclinic' changed to 'monoclinic'
according to /home/saulius/struct/CIF-dictionaries/cif_core.dic
dictionary named 'cif_core.dic' version 2.4.1 from 2010-06-29.

Automatic conversion script
Id: cif_fix_values 1715 2011-07-08 13:25:40Z adriana 
;
_cod_original_sg_symbol_H-M 'P 21/c'
_cod_database_code 2200361
_cod_database_fobs_code 2200361

loop_
_symmetry_equiv_pos_as_xyz
'x, y, z'
'-x, y+1/2, -z+1/2'
'-x, -y, -z'
'x, -y-1/2, z-1/2'

loop_
_atom_site_label
_atom_site_fract_x
_atom_site_fract_y
_atom_site_fract_z
_atom_site_U_iso_or_equiv
_atom_site_adp_type
_atom_site_calc_flag
_atom_site_refinement_flags
_atom_site_occupancy
_atom_site_disorder_assembly
_atom_site_disorder_group
_atom_site_type_symbol
Ni .0000 .0000 .0000 .0283(4) Uani d S 1 . . Ni
S1 -.2901(2) -.1616(3) .01561(8) .0352(5) Uani d . 1 . . S
S2 .1479(2) -.2482(3) .06394(7) .0360(5) Uani d . 1 . . S
N1 -.3919(7) -.5131(8) .0901(2) .0298(12) Uani d . 1 . . N
N2 -.0027(7) -.5991(9) .1313(2) .0322(12) Uani d . 1 . . N
C1 -.5160(9) -.8393(10) .1510(3) .0336(15) Uani d . 1 . . C
H1B -.6466 -.8099 .1373 .040 Uiso calc R 1 . . H
C2 -.4769(9) -1.0224(11) .1909(3) .0384(16) Uani d . 1 . . C
H2B -.5815 -1.1180 .2044 .046 Uiso calc R 1 . . H
C3 -.2792(10) -1.0675(13) .2117(3) .0435(17) Uani d . 1 . . C
H3A -.2536 -1.1934 .2386 .052 Uiso calc R 1 . . H
C4 -.1237(10) -.9254(11) .1923(3) .0404(16) Uani d . 1 . . C
H4A .0063 -.9559 .2064 .048 Uiso calc R 1 . . H
C5 -.1591(9) -.7358(11) .1516(3) .0306(14) Uani d . 1 . . C
C6 -.3592(8) -.6975(11) .1312(3) .0306(14) Uani d . 1 . . C
C7 -.0413(8) -.4279(10) .0916(3) .0272(13) Uani d . 1 . . C
C8 -.2444(8) -.3820(10) .0682(2) .0262(13) Uani d . 1 . . C

loop_
_atom_site_aniso_label
_atom_site_aniso_U_11
_atom_site_aniso_U_22
_atom_site_aniso_U_33
_atom_site_aniso_U_12
_atom_site_aniso_U_13
_atom_site_aniso_U_23
Ni .0212(6) .0278(7) .0358(6) .0013(5) -.0015(4) .0003(5)
S1 .0235(8) .0366(10) .0453(9) .0014(7) -.0057(6) .0086(7)
S2 .0203(8) .0374(10) .0502(10) -.0008(7) -.0034(6) .0081(8)
N1 .020(2) .033(3) .037(3) .001(2) -.003(2) .004(2)
N2 .019(2) .038(3) .040(3) .002(2) -.004(2) .004(3)
C1 .028(3) .040(4) .033(3) -.001(3) .002(2) -.002(3)
C2 .032(4) .044(4) .039(4) .003(3) .005(3) .005(3)
C3 .035(4) .048(4) .048(4) -.004(3) .000(3) .009(3)
C4 .032(3) .043(4) .045(4) .002(3) -.005(3) .009(3)
C5 .026(3) .032(3) .033(3) .007(3) -.005(2) -.001(3)
C6 .020(3) .040(4) .032(3) .006(3) .000(2) -.007(3)
C7 .016(3) .029(3) .037(3) .005(2) -.005(2) -.006(3)
C8 .023(3) .028(3) .028(3) .006(3) -.001(2) .001(3)

loop_
_atom_type_symbol
_atom_type_description
_atom_type_scat_dispersion_real
_atom_type_scat_dispersion_imag
_atom_type_scat_source
C C .0033 .0016 'International Tables Vol C Tables 4.2.6.8 and 6.1.1.4'
H H .0000 .0000 'International Tables Vol C Tables 4.2.6.8 and 6.1.1.4'
N N .0061 .0033 'International Tables Vol C Tables 4.2.6.8 and 6.1.1.4'
S S .1246 .1234 'International Tables Vol C Tables 4.2.6.8 and 6.1.1.4'
Ni Ni .3393 1.1124 'International Tables Vol C Tables 4.2.6.8 and 6.1.1.4'

loop_
_geom_angle_atom_site_label_1
_geom_angle_atom_site_label_2
_geom_angle_atom_site_label_3
_geom_angle_site_symmetry_1
_geom_angle_site_symmetry_3
_geom_angle
S1 Ni S1 . 3 180.00(11)
S1 Ni S2 . . 91.67(5)
S1 Ni S2 3 . 88.33(5)
S1 Ni S2 . 3 88.33(5)
S1 Ni S2 3 3 91.67(5)
S2 Ni S2 . 3 180.00(7)
C8 S1 Ni . . 104.90(19)
C7 S2 Ni . . 105.43(19)
C8 N1 C6 . . 122.5(5)
C7 N2 C5 . . 118.5(5)
C2 C1 C6 . . 119.4(6)
C1 C2 C3 . . 120.4(6)
C4 C3 C2 . . 120.1(6)
C3 C4 C5 . . 120.8(6)
N2 C5 C4 . . 120.4(5)
N2 C5 C6 . . 122.1(5)
C4 C5 C6 . . 117.5(6)
N1 C6 C1 . . 121.2(5)
N1 C6 C5 . . 117.0(5)
C1 C6 C5 . . 121.8(6)
N2 C7 C8 . . 121.8(5)
N2 C7 S2 . . 121.1(4)
C8 C7 S2 . . 117.1(4)
N1 C8 C7 . . 118.1(5)
N1 C8 S1 . . 121.0(4)
C7 C8 S1 . . 120.9(4)

loop_
_geom_bond_atom_site_label_1
_geom_bond_atom_site_label_2
_geom_bond_site_symmetry_2
_geom_bond_distance
_geom_bond_publ_flag
Ni S1 . 2.1664(15) ?
Ni S1 3 2.1664(15) ?
Ni S2 . 2.1850(15) ?
Ni S2 3 2.1850(15) ?
S1 C8 . 1.703(5) ?
S2 C7 . 1.727(6) ?
N1 C8 . 1.319(7) ?
N1 C6 . 1.380(7) ?
N2 C7 . 1.311(7) ?
N2 C5 . 1.372(8) ?
C1 C2 . 1.365(8) ?
C1 C6 . 1.387(8) ?
C2 C3 . 1.408(9) ?
C3 C4 . 1.379(9) ?
C4 C5 . 1.400(8) ?
C5 C6 . 1.414(8) ?
C7 C8 . 1.460(7) ?
